data_4106793
loop_
_publ_author_name
'Jeremy P. Krogman'
'Bruce M. Foxman'
'Christine M. Thomas'

_publ_section_title
;
 Activation of CO2 by a Heterobimetallic Zr/Co Complex
;
_journal_name_full 'Journal of the American Chemical Society'
_journal_page_first 14582
_journal_page_last 14585
_journal_paper_doi 10.1021/ja2071847
_journal_volume 133
_journal_year 2011
_chemical_formula_moiety 'C67 H115 Co1 N3 Na2.00 O9 P3 Zr1'
_chemical_formula_sum 'C67 H115 Co N3 Na2 O9 P3 Zr'
_chemical_formula_weight 1395.72
_space_group_IT_number 14
_symmetry_cell_setting monoclinic
_symmetry_space_group_name_Hall '-P 2yn'
_symmetry_space_group_name_H-M 'P 1 21/n 1'
_atom_sites_solution_hydrogens difmap
_atom_sites_solution_primary direct
_audit_creation_date 11-07-10
_audit_creation_method CRYSTALS_ver_14.23
_cell_angle_alpha 90
_cell_angle_beta 90.003(2)
_cell_angle_gamma 90
_cell_formula_units_Z 4
_cell_length_a 14.3700(5)
_cell_length_b 24.6113(8)
_cell_length_c 20.1119(7)
_cell_measurement_reflns_used 9955
_cell_measurement_temperature 120
_cell_measurement_theta_max 30
_cell_measurement_theta_min 3
_cell_volume 7112.9(4)
_computing_cell_refinement 'Apex2 (Bruker AXS, 2006)'
_computing_data_collection 'Apex2 (Bruker AXS, 2006)'
_computing_data_reduction 'Apex2 (Bruker AXS, 2006)'
_computing_molecular_graphics 'CAMERON (Watkin et al., 1996)'
_computing_publication_material 'CRYSTALS (Betteridge et al., 2003)'
_computing_structure_refinement 'CRYSTALS (Betteridge et al., 2003)'
_computing_structure_solution 'SIR92 (Altomare et al., 1994)'
_diffrn_ambient_temperature 120
_diffrn_measured_fraction_theta_full 0.980
_diffrn_measured_fraction_theta_max 0.975
_diffrn_measurement_device Area
_diffrn_measurement_device_type 'Bruker Kappa Apex2'
_diffrn_measurement_method '\f & \w scans'
_diffrn_radiation_monochromator graphite
_diffrn_radiation_type 'Mo K\a'
_diffrn_radiation_wavelength 0.71073
_diffrn_reflns_av_R_equivalents 0.059
_diffrn_reflns_limit_h_max 20
_diffrn_reflns_limit_h_min -20
_diffrn_reflns_limit_k_max 34
_diffrn_reflns_limit_k_min 0
_diffrn_reflns_limit_l_max 28
_diffrn_reflns_limit_l_min 0
_diffrn_reflns_number 20407
_diffrn_reflns_theta_full 29.483
_diffrn_reflns_theta_max 30.084
_diffrn_reflns_theta_min 1.308
_diffrn_standards_number 0
_exptl_absorpt_coefficient_mu 0.514
_exptl_absorpt_correction_T_max 0.90
_exptl_absorpt_correction_T_min 0.88
_exptl_absorpt_correction_type numerical
_exptl_absorpt_process_details
; 
 Analytical Absorption (De Meulenaer & Tompa, 1965) 
;
_exptl_crystal_colour red
_exptl_crystal_density_diffrn 1.303
_exptl_crystal_description 'acicular fragment'
_exptl_crystal_F_000 2976
_exptl_crystal_size_max 0.648
_exptl_crystal_size_mid 0.244
_exptl_crystal_size_min 0.204
_refine_diff_density_max 0.49
_refine_diff_density_min -0.43
_refine_ls_extinction_method none
_refine_ls_goodness_of_fit_ref 0.9597
_refine_ls_hydrogen_treatment constr
_refine_ls_matrix_type full
_refine_ls_number_parameters 768
_refine_ls_number_reflns 20407
_refine_ls_number_restraints 0
_refine_ls_R_factor_all 0.0552
_refine_ls_R_factor_gt 0.0427
_refine_ls_shift/su_max 0.0043352
_refine_ls_shift/su_mean 0.0002527
_refine_ls_structure_factor_coef Fsqd
_refine_ls_weighting_details
;
 Method= Modified Sheldrick 
 w=1/[\s^2^(F^2^) + ( 0.03P)^2^ + 4.93P] 
 ,where P=(max(Fo^2^,0) + 2Fc^2^)/3 
;
_refine_ls_weighting_scheme calc
_refine_ls_wR_factor_all 0.0911
_refine_ls_wR_factor_gt 0.0875
_refine_ls_wR_factor_ref 0.0911
_reflns_limit_h_max 20
_reflns_limit_h_min -20
_reflns_limit_k_max 34
_reflns_limit_k_min 0
_reflns_limit_l_max 28
_reflns_limit_l_min 0
_reflns_number_gt 17163
_reflns_number_total 20407
_reflns_threshold_expression I>2.0\s(I)
_oxford_diffrn_Wilson_B_factor 1.48
_oxford_diffrn_Wilson_scale 166.95
_oxford_refine_ls_r_factor_ref 0.0552
_oxford_refine_ls_scale 0.081757(9)
_oxford_reflns_number_all 20407
_oxford_reflns_threshold_expression_ref I>-10.0\s(I)
_oxford_structure_analysis_title 'jk_100_0m in P2(1)/n'
_cod_data_source_file ja2071847_si_002_3.cif
_cod_data_source_block 4
_cod_original_sg_symbol_Hall '-P 2ybn '
_cod_original_sg_symbol_H-M 'P 1 21/n 1 '
_cod_original_formula_sum 'C67 H115 Co1 N3 Na2.00 O9 P3 Zr1'
_cod_database_code 4106793

loop_
_symmetry_equiv_pos_as_xyz
x,y,z
-x,-y,-z
-x+1/2,y+1/2,-z+1/2
x+1/2,-y+1/2,z+1/2

loop_
_atom_site_label
_atom_site_type_symbol
_atom_site_fract_x
_atom_site_fract_y
_atom_site_fract_z
_atom_site_U_iso_or_equiv
_atom_site_occupancy
_atom_site_adp_type
_atom_site_refinement_flags_posn
_atom_site_refinement_flags_occupancy
_atom_site_disorder_assembly
_atom_site_disorder_group
Zr1 Zr -0.825565(17) 0.435597(7) 0.740902(11) 0.0134 1.0000 Uani . . . .
Co1 Co -0.67316(2) 0.493181(11) 0.746544(16) 0.0170 1.0000 Uani . . . .
P1 P -0.67096(6) 0.44109(3) 0.83343(3) 0.0205 1.0000 Uani . . . .
P2 P -0.66127(5) 0.44611(2) 0.65588(3) 0.0181 1.0000 Uani . . . .
P3 P -0.78848(4) 0.55007(2) 0.74782(3) 0.0167 1.0000 Uani . . . .
Na10 Na -1.0016(2) 0.30832(14) 0.64191(18) 0.0353(9) 0.395(4) Uiso . P 1 1
Na11 Na -1.00695(14) 0.32789(8) 0.61401(10) 0.0266(5) 0.605(4) Uiso . P 1 2
Na20 Na -1.0195(2) 0.34085(13) 0.86899(19) 0.0298(8) 0.395(4) Uiso . P 1 1
Na21 Na -1.03646(15) 0.33344(8) 0.84411(12) 0.0266(5) 0.605(4) Uiso . P 1 2
O1 O -0.50545(13) 0.55980(8) 0.74809(13) 0.0412 1.0000 Uani . . . .
O2 O -0.93823(16) 0.39332(10) 0.68258(12) 0.0406 1.0000 Uani . . . .
O3 O -0.95404(14) 0.40115(8) 0.78983(10) 0.0277 1.0000 Uani . . . .
O6 O -1.0646(2) 0.23578(16) 0.6074(2) 0.0842 1.0000 Uani . . . .
O7 O -1.0815(2) 0.24943(11) 0.86799(19) 0.0695 1.0000 Uani . . . .
O8 O -1.1568(2) 0.37937(10) 0.89436(13) 0.0518 1.0000 Uani . . . .
O9 O -1.2862(3) 0.21461(14) 0.7782(3) 0.1136 1.0000 Uani . . . .
O40 O -1.0371(4) 0.3371(2) 0.7507(3) 0.0316(12) 0.395(4) Uiso . P 1 1
O41 O -1.0506(2) 0.34671(13) 0.72638(19) 0.0245(8) 0.605(4) Uiso . P 1 2
O50 O -1.1267(5) 0.3502(3) 0.5907(4) 0.0544(19) 0.395(4) Uiso . P 1 1
O51 O -1.1039(3) 0.37884(14) 0.54547(18) 0.0337(9) 0.605(4) Uiso . P 1 2
N1 N -0.77733(16) 0.41160(8) 0.83937(10) 0.0188 1.0000 Uani . . . .
N2 N -0.74987(15) 0.40077(8) 0.65558(10) 0.0169 1.0000 Uani . . . .
N3 N -0.88831(13) 0.51481(7) 0.73431(10) 0.0163 1.0000 Uani . . . .
C1 C -0.5866(2) 0.38233(12) 0.83036(16) 0.0338 1.0000 Uani . . . .
C2 C -0.5912(3) 0.33792(14) 0.88483(18) 0.0485 1.0000 Uani . . . .
C3 C -0.4871(2) 0.40142(16) 0.8209(2) 0.0492 1.0000 Uani . . . .
C4 C -0.6441(2) 0.47529(12) 0.91468(14) 0.0285 1.0000 Uani . . . .
C5 C -0.5559(2) 0.51029(14) 0.91242(16) 0.0358 1.0000 Uani . . . .
C6 C -0.6409(2) 0.43979(13) 0.97732(15) 0.0351 1.0000 Uani . . . .
C7 C -0.8198(2) 0.37823(9) 0.88784(12) 0.0229 1.0000 Uani . . . .
C8 C -0.8287(3) 0.32152(10) 0.87598(13) 0.0308 1.0000 Uani . . . .
C9 C -0.8690(3) 0.28804(12) 0.92351(17) 0.0412 1.0000 Uani . . . .
C10 C -0.9059(3) 0.30776(13) 0.98245(16) 0.0425 1.0000 Uani . . . .
C11 C -0.9023(2) 0.36359(12) 0.99195(14) 0.0323 1.0000 Uani . . . .
C12 C -0.8621(2) 0.39889(11) 0.94587(13) 0.0239 1.0000 Uani . . . .
C13 C -0.7965(3) 0.29716(11) 0.81187(16) 0.0383 1.0000 Uani . . . .
C14 C -0.9467(4) 0.27055(16) 1.0347(2) 0.0624 1.0000 Uani . . . .
C15 C -0.8666(2) 0.45859(11) 0.96108(14) 0.0271 1.0000 Uani . . . .
C16 C -0.6694(3) 0.48661(10) 0.57694(13) 0.0305 1.0000 Uani . . . .
C17 C -0.6609(4) 0.45636(12) 0.51034(15) 0.0503 1.0000 Uani . . . .
C18 C -0.6021(3) 0.53500(12) 0.57603(18) 0.0462 1.0000 Uani . . . .
C19 C -0.5503(2) 0.40644(11) 0.64693(16) 0.0297 1.0000 Uani . . . .
C20 C -0.5391(2) 0.36740(13) 0.58745(19) 0.0389 1.0000 Uani . . . .
C21 C -0.4619(2) 0.44147(13) 0.6512(2) 0.0421 1.0000 Uani . . . .
C22 C -0.77801(18) 0.35983(10) 0.60933(12) 0.0189 1.0000 Uani . . . .
C23 C -0.8425(2) 0.37156(11) 0.55811(14) 0.0288 1.0000 Uani . . . .
C24 C -0.8762(2) 0.33005(14) 0.51737(17) 0.0389 1.0000 Uani . . . .
C25 C -0.8495(2) 0.27617(12) 0.52486(17) 0.0356 1.0000 Uani . . . .
C26 C -0.7870(2) 0.26509(11) 0.57519(15) 0.0285 1.0000 Uani . . . .
C27 C -0.74996(19) 0.30525(10) 0.61715(13) 0.0214 1.0000 Uani . . . .
C28 C -0.8794(3) 0.42783(13) 0.54727(18) 0.0471 1.0000 Uani . . . .
C29 C -0.8904(3) 0.23196(16) 0.4808(2) 0.0563 1.0000 Uani . . . .
C30 C -0.6814(2) 0.28754(10) 0.66903(14) 0.0293 1.0000 Uani . . . .
C31 C -0.7835(2) 0.60606(10) 0.68380(14) 0.0253 1.0000 Uani . . . .
C32 C -0.6927(2) 0.63886(11) 0.68695(16) 0.0352 1.0000 Uani . . . .
C33 C -0.8653(2) 0.64617(11) 0.67995(16) 0.0320 1.0000 Uani . . . .
C34 C -0.80448(19) 0.58674(10) 0.82951(13) 0.0222 1.0000 Uani . . . .
C35 C -0.8873(2) 0.62605(11) 0.83689(15) 0.0284 1.0000 Uani . . . .
C36 C -0.7154(2) 0.61435(11) 0.85303(15) 0.0307 1.0000 Uani . . . .
C37 C -0.98421(17) 0.52983(9) 0.72688(12) 0.0173 1.0000 Uani . . . .
C38 C -1.02092(18) 0.54267(10) 0.66363(13) 0.0209 1.0000 Uani . . . .
C39 C -1.1164(2) 0.55367(11) 0.65717(15) 0.0276 1.0000 Uani . . . .
C40 C -1.1772(2) 0.55258(10) 0.71015(15) 0.0300 1.0000 Uani . . . .
C41 C -1.14039(19) 0.54001(10) 0.77123(14) 0.0260 1.0000 Uani . . . .
C42 C -1.04591(19) 0.52823(10) 0.78119(13) 0.0217 1.0000 Uani . . . .
C43 C -0.9630(2) 0.54564(12) 0.60161(13) 0.0279 1.0000 Uani . . . .
C44 C -1.2793(2) 0.56442(14) 0.7018(2) 0.0440 1.0000 Uani . . . .
C45 C -1.0146(2) 0.51273(11) 0.84991(14) 0.0266 1.0000 Uani . . . .
C46 C -0.57314(17) 0.53273(10) 0.74857(16) 0.0267 1.0000 Uani . . . .
C47 C -0.98340(19) 0.37857(11) 0.73576(17) 0.0325 1.0000 Uani . . . .
C52 C -1.0205(6) 0.1992(4) 0.6431(3) 0.1233 1.0000 Uani . . . .
C53 C -1.0733(6) 0.1448(3) 0.6317(3) 0.1152 1.0000 Uani . . . .
C54 C -1.1719(5) 0.16394(18) 0.6197(3) 0.0782 1.0000 Uani . . . .
C55 C -1.1515(3) 0.21519(18) 0.5835(3) 0.0701 1.0000 Uani . . . .
C56 C -1.1517(3) 0.23738(14) 0.9161(2) 0.0588 1.0000 Uani . . . .
C57 C -1.1566(3) 0.17623(12) 0.92172(17) 0.0390 1.0000 Uani . . . .
C58 C -1.0630(3) 0.15797(13) 0.89178(18) 0.0399 1.0000 Uani . . . .
C59 C -1.0489(3) 0.19979(18) 0.8391(2) 0.0556 1.0000 Uani . . . .
C60 C -1.1885(3) 0.38897(14) 0.96048(17) 0.0438 1.0000 Uani . . . .
C61 C -1.2785(3) 0.41901(14) 0.95412(17) 0.0411 1.0000 Uani . . . .
C62 C -1.2628(2) 0.45161(13) 0.89078(16) 0.0350 1.0000 Uani . . . .
C63 C -1.2101(3) 0.41165(13) 0.84846(17) 0.0381 1.0000 Uani . . . .
C64 C -1.2830(5) 0.26982(18) 0.7605(4) 0.0978 1.0000 Uani . . . .
C65 C -1.3615(4) 0.27937(18) 0.7172(3) 0.0697 1.0000 Uani . . . .
C66 C -1.4334(3) 0.2397(2) 0.7405(3) 0.0787 1.0000 Uani . . . .
C67 C -1.3813(4) 0.1980(2) 0.7752(4) 0.0947 1.0000 Uani . . . .
C480 C -1.1608(10) 0.3992(4) 0.6235(6) 0.060(3) 0.395(4) Uiso . P 1 1
C481 C -1.1277(4) 0.4285(2) 0.5798(3) 0.0343(12) 0.605(4) Uiso . P 1 2
C490 C -1.2059(10) 0.4294(5) 0.5661(6) 0.067(3) 0.395(4) Uiso . P 1 1
C491 C -1.2192(4) 0.4167(2) 0.6142(3) 0.0357(12) 0.605(4) Uiso . P 1 2
C500 C -1.2419(12) 0.3873(6) 0.5212(8) 0.078(4) 0.395(4) Uiso . P 1 1
C501 C -1.2605(4) 0.3701(2) 0.5728(3) 0.0390(13) 0.605(4) Uiso . P 1 2
C510 C -1.1631(10) 0.3438(5) 0.5243(6) 0.060(3) 0.395(4) Uiso . P 1 1
C511 C -1.1898(4) 0.3603(3) 0.5192(3) 0.0332(12) 0.605(4) Uiso . P 1 2
H11 H -0.6076 0.3644 0.7888 0.0395 1.0000 Uiso R . . .
H21 H -0.5561 0.3493 0.9220 0.0737 1.0000 Uiso R . . .
H22 H -0.6545 0.3311 0.8989 0.0727 1.0000 Uiso R . . .
H23 H -0.5649 0.3050 0.8689 0.0735 1.0000 Uiso R . . .
H31 H -0.4833 0.4333 0.7937 0.0737 1.0000 Uiso R . . .
H32 H -0.4637 0.4106 0.8637 0.0741 1.0000 Uiso R . . .
H33 H -0.4486 0.3736 0.8013 0.0736 1.0000 Uiso R . . .
H41 H -0.6965 0.4991 0.9199 0.0329 1.0000 Uiso R . . .
H51 H -0.5602 0.5375 0.9466 0.0536 1.0000 Uiso R . . .
H52 H -0.5002 0.4895 0.9190 0.0537 1.0000 Uiso R . . .
H53 H -0.5504 0.5275 0.8716 0.0533 1.0000 Uiso R . . .
H61 H -0.5813 0.4217 0.9791 0.0527 1.0000 Uiso R . . .
H62 H -0.6896 0.4124 0.9781 0.0513 1.0000 Uiso R . . .
H63 H -0.6454 0.4612 1.0176 0.0525 1.0000 Uiso R . . .
H91 H -0.8666 0.2487 0.9171 0.0494 1.0000 Uiso R . . .
H111 H -0.9285 0.3783 1.0307 0.0385 1.0000 Uiso R . . .
H131 H -0.8295 0.3124 0.7753 0.0572 1.0000 Uiso R . . .
H132 H -0.8054 0.2600 0.8119 0.0574 1.0000 Uiso R . . .
H133 H -0.7314 0.3037 0.8066 0.0573 1.0000 Uiso R . . .
H141 H -0.9831 0.2884 1.0669 0.0937 1.0000 Uiso R . . .
H142 H -0.8952 0.2525 1.0552 0.0948 1.0000 Uiso R . . .
H143 H -0.9843 0.2429 1.0143 0.0938 1.0000 Uiso R . . .
H151 H -0.9290 0.4690 0.9734 0.0398 1.0000 Uiso R . . .
H152 H -0.8465 0.4790 0.9236 0.0399 1.0000 Uiso R . . .
H153 H -0.8265 0.4666 0.9982 0.0416 1.0000 Uiso R . . .
H161 H -0.7328 0.5020 0.5782 0.0362 1.0000 Uiso R . . .
H171 H -0.5971 0.4490 0.4980 0.0763 1.0000 Uiso R . . .
H172 H -0.6864 0.4788 0.4757 0.0756 1.0000 Uiso R . . .
H173 H -0.6966 0.4235 0.5114 0.0753 1.0000 Uiso R . . .
H181 H -0.6186 0.5598 0.5411 0.0698 1.0000 Uiso R . . .
H182 H -0.6050 0.5546 0.6163 0.0693 1.0000 Uiso R . . .
H183 H -0.5400 0.5248 0.5690 0.0698 1.0000 Uiso R . . .
H191 H -0.5497 0.3838 0.6865 0.0353 1.0000 Uiso R . . .
H201 H -0.5966 0.3502 0.5790 0.0574 1.0000 Uiso R . . .
H202 H -0.5191 0.3870 0.5481 0.0575 1.0000 Uiso R . . .
H203 H -0.4922 0.3404 0.5980 0.0574 1.0000 Uiso R . . .
H211 H -0.4693 0.4684 0.6835 0.0621 1.0000 Uiso R . . .
H212 H -0.4100 0.4194 0.6633 0.0629 1.0000 Uiso R . . .
H213 H -0.4511 0.4580 0.6079 0.0625 1.0000 Uiso R . . .
H241 H -0.9097 0.3402 0.4792 0.0465 1.0000 Uiso R . . .
H261 H -0.7683 0.2288 0.5821 0.0345 1.0000 Uiso R . . .
H281 H -0.9443 0.4262 0.5361 0.0714 1.0000 Uiso R . . .
H282 H -0.8462 0.4439 0.5098 0.0713 1.0000 Uiso R . . .
H283 H -0.8716 0.4490 0.5873 0.0709 1.0000 Uiso R . . .
H291 H -0.9132 0.2469 0.4397 0.0845 1.0000 Uiso R . . .
H292 H -0.8443 0.2049 0.4714 0.0848 1.0000 Uiso R . . .
H293 H -0.9408 0.2149 0.5023 0.0845 1.0000 Uiso R . . .
H301 H -0.6262 0.2740 0.6474 0.0450 1.0000 Uiso R . . .
H302 H -0.6642 0.3164 0.6983 0.0428 1.0000 Uiso R . . .
H303 H -0.7070 0.2594 0.6958 0.0445 1.0000 Uiso R . . .
H311 H -0.7815 0.5877 0.6398 0.0308 1.0000 Uiso R . . .
H321 H -0.6389 0.6157 0.6935 0.0519 1.0000 Uiso R . . .
H322 H -0.6850 0.6593 0.6456 0.0526 1.0000 Uiso R . . .
H323 H -0.6946 0.6651 0.7224 0.0521 1.0000 Uiso R . . .
H331 H -0.8652 0.6640 0.6383 0.0468 1.0000 Uiso R . . .
H332 H -0.9246 0.6287 0.6860 0.0474 1.0000 Uiso R . . .
H333 H -0.8591 0.6742 0.7141 0.0480 1.0000 Uiso R . . .
H341 H -0.8128 0.5584 0.8614 0.0263 1.0000 Uiso R . . .
H351 H -0.8709 0.6604 0.8172 0.0427 1.0000 Uiso R . . .
H352 H -0.9029 0.6316 0.8835 0.0426 1.0000 Uiso R . . .
H353 H -0.9418 0.6124 0.8152 0.0423 1.0000 Uiso R . . .
H361 H -0.6625 0.5923 0.8437 0.0455 1.0000 Uiso R . . .
H362 H -0.7060 0.6495 0.8309 0.0461 1.0000 Uiso R . . .
H363 H -0.7178 0.6199 0.9007 0.0451 1.0000 Uiso R . . .
H391 H -1.1404 0.5609 0.6155 0.0330 1.0000 Uiso R . . .
H411 H -1.1808 0.5391 0.8075 0.0309 1.0000 Uiso R . . .
H431 H -0.9621 0.5832 0.5845 0.0420 1.0000 Uiso R . . .
H432 H -0.8991 0.5343 0.6094 0.0407 1.0000 Uiso R . . .
H433 H -0.9896 0.5222 0.5675 0.0400 1.0000 Uiso R . . .
H441 H -1.3155 0.5429 0.7308 0.0657 1.0000 Uiso R . . .
H442 H -1.2895 0.6012 0.7130 0.0663 1.0000 Uiso R . . .
H443 H -1.2983 0.5581 0.6567 0.0658 1.0000 Uiso R . . .
H451 H -0.9536 0.5234 0.8561 0.0421 1.0000 Uiso R . . .
H452 H -1.0179 0.4745 0.8594 0.0411 1.0000 Uiso R . . .
H453 H -1.0525 0.5320 0.8816 0.0417 1.0000 Uiso R . . .
H521 H -1.0257 0.2006 0.6898 0.1892 1.0000 Uiso R . . .
H522 H -0.9600 0.1901 0.6259 0.1888 1.0000 Uiso R . . .
H531 H -1.0503 0.1269 0.5928 0.1375 1.0000 Uiso R . . .
H532 H -1.0701 0.1217 0.6694 0.1380 1.0000 Uiso R . . .
H541 H -1.2090 0.1384 0.5945 0.0939 1.0000 Uiso R . . .
H542 H -1.2043 0.1723 0.6616 0.0942 1.0000 Uiso R . . .
H551 H -1.1986 0.2435 0.5907 0.0841 1.0000 Uiso R . . .
H552 H -1.1471 0.2057 0.5357 0.0841 1.0000 Uiso R . . .
H561 H -1.2108 0.2526 0.9017 0.0697 1.0000 Uiso R . . .
H562 H -1.1341 0.2538 0.9582 0.0699 1.0000 Uiso R . . .
H571 H -1.1615 0.1643 0.9677 0.0470 1.0000 Uiso R . . .
H572 H -1.2107 0.1629 0.8981 0.0479 1.0000 Uiso R . . .
H581 H -1.0138 0.1593 0.9256 0.0483 1.0000 Uiso R . . .
H582 H -1.0679 0.1224 0.8723 0.0474 1.0000 Uiso R . . .
H591 H -1.0855 0.1920 0.7991 0.0675 1.0000 Uiso R . . .
H592 H -0.9843 0.2042 0.8295 0.0663 1.0000 Uiso R . . .
H601 H -1.1438 0.4118 0.9844 0.0531 1.0000 Uiso R . . .
H602 H -1.1973 0.3542 0.9836 0.0526 1.0000 Uiso R . . .
H611 H -1.3289 0.3920 0.9471 0.0485 1.0000 Uiso R . . .
H612 H -1.2925 0.4417 0.9931 0.0487 1.0000 Uiso R . . .
H621 H -1.2256 0.4840 0.9014 0.0419 1.0000 Uiso R . . .
H622 H -1.3213 0.4633 0.8686 0.0428 1.0000 Uiso R . . .
H631 H -1.1692 0.4295 0.8161 0.0455 1.0000 Uiso R . . .
H632 H -1.2532 0.3868 0.8275 0.0465 1.0000 Uiso R . . .
H641 H -1.2880 0.2922 0.7995 0.1173 1.0000 Uiso R . . .
H642 H -1.2254 0.2777 0.7391 0.1171 1.0000 Uiso R . . .
H651 H -1.3834 0.3167 0.7183 0.0838 1.0000 Uiso R . . .
H652 H -1.3423 0.2678 0.6727 0.0835 1.0000 Uiso R . . .
H661 H -1.4799 0.2565 0.7693 0.0955 1.0000 Uiso R . . .
H662 H -1.4644 0.2227 0.7021 0.0959 1.0000 Uiso R . . .
H671 H -1.4050 0.1940 0.8203 0.1137 1.0000 Uiso R . . .
H672 H -1.3872 0.1639 0.7516 0.1136 1.0000 Uiso R . . .
H4801 H -1.2064 0.3896 0.6576 0.0720 0.395(4) Uiso R P 1 1
H4802 H -1.1104 0.4198 0.6431 0.0719 0.395(4) Uiso R P 1 1
H4811 H -1.1352 0.4588 0.5489 0.0413 0.605(4) Uiso R P 1 2
H4812 H -1.0795 0.4360 0.6126 0.0411 0.605(4) Uiso R P 1 2
H4901 H -1.2556 0.4522 0.5830 0.0870 0.395(4) Uiso R P 1 1
H4902 H -1.1607 0.4518 0.5433 0.0869 0.395(4) Uiso R P 1 1
H4911 H -1.2590 0.4486 0.6153 0.0421 0.605(4) Uiso R P 1 2
H4912 H -1.2069 0.4042 0.6598 0.0424 0.605(4) Uiso R P 1 2
H5001 H -1.3011 0.3729 0.5363 0.1050 0.395(4) Uiso R P 1 1
H5002 H -1.2488 0.4008 0.4762 0.1048 0.395(4) Uiso R P 1 1
H5011 H -1.3204 0.3803 0.5533 0.0460 0.605(4) Uiso R P 1 2
H5012 H -1.2681 0.3372 0.5990 0.0458 0.605(4) Uiso R P 1 2
H5101 H -1.1869 0.3076 0.5173 0.0750 0.395(4) Uiso R P 1 1
H5102 H -1.1162 0.3515 0.4913 0.0752 0.395(4) Uiso R P 1 1
H5111 H -1.2065 0.3818 0.4800 0.0392 0.605(4) Uiso R P 1 2
H5112 H -1.1856 0.3223 0.5077 0.0392 0.605(4) Uiso R P 1 2

loop_
_atom_site_aniso_label
_atom_site_aniso_U_11
_atom_site_aniso_U_22
_atom_site_aniso_U_33
_atom_site_aniso_U_23
_atom_site_aniso_U_13
_atom_site_aniso_U_12
Zr1 0.01300(9) 0.01142(8) 0.01588(9) 0.00111(8) -0.00048(9) -0.00022(7)
Co1 0.01350(13) 0.01556(12) 0.02200(15) -0.00375(11) 0.00091(17) -0.00275(11)
P1 0.0181(3) 0.0216(3) 0.0217(3) -0.0024(2) -0.0059(3) 0.0023(3)
P2 0.0166(3) 0.0159(3) 0.0217(3) -0.0033(2) 0.0046(2) -0.0028(2)
P3 0.0176(2) 0.0123(2) 0.0203(3) -0.0004(2) 0.0031(3) -0.00210(19)
O1 0.0234(9) 0.0433(11) 0.0570(15) -0.0180(12) 0.0072(11) -0.0165(8)
O2 0.0234(11) 0.0566(14) 0.0418(13) -0.0257(11) 0.0075(10) -0.0146(10)
O3 0.0234(10) 0.0253(9) 0.0344(11) 0.0041(8) 0.0034(8) -0.0041(8)
O6 0.0428(18) 0.094(3) 0.116(3) -0.065(2) -0.0032(19) -0.0049(18)
O7 0.0512(18) 0.0380(14) 0.119(3) 0.0341(15) 0.0401(18) 0.0051(12)
O8 0.0528(17) 0.0531(14) 0.0493(14) 0.0148(11) 0.0229(13) 0.0192(13)
O9 0.091(3) 0.066(2) 0.183(5) 0.044(2) -0.073(3) -0.0160(19)
N1 0.0231(11) 0.0165(9) 0.0167(9) 0.0017(8) -0.0007(8) -0.0024(8)
N2 0.0210(11) 0.0131(9) 0.0167(9) -0.0020(7) 0.0009(8) -0.0010(8)
N3 0.0145(9) 0.0133(8) 0.0211(10) 0.0008(7) -0.0006(7) 0.0011(7)
C1 0.0331(16) 0.0327(15) 0.0355(16) -0.0085(12) -0.0124(13) 0.0145(13)
C2 0.060(2) 0.0440(19) 0.0417(19) -0.0025(15) -0.0167(17) 0.0302(18)
C3 0.0266(17) 0.064(2) 0.057(2) -0.0178(18) -0.0141(16) 0.0160(16)
C4 0.0256(14) 0.0331(14) 0.0268(13) -0.0062(11) -0.0085(11) -0.0001(11)
C5 0.0280(15) 0.0474(18) 0.0321(15) -0.0113(13) -0.0111(12) -0.0049(14)
C6 0.0357(17) 0.0427(17) 0.0269(14) -0.0027(13) -0.0111(12) 0.0049(14)
C7 0.0315(14) 0.0189(11) 0.0182(11) 0.0046(8) -0.0010(11) 0.0013(11)
C8 0.0481(17) 0.0181(11) 0.0263(12) 0.0035(9) 0.0064(15) 0.0015(13)
C9 0.069(2) 0.0182(13) 0.0360(17) 0.0077(12) 0.0084(16) -0.0033(14)
C10 0.070(3) 0.0261(15) 0.0308(16) 0.0112(12) 0.0061(16) -0.0045(15)
C11 0.0459(19) 0.0315(15) 0.0196(13) 0.0060(11) 0.0032(12) -0.0009(13)
C12 0.0303(14) 0.0213(12) 0.0201(12) 0.0019(9) -0.0035(10) 0.0015(11)
C13 0.063(2) 0.0170(12) 0.0345(16) -0.0010(11) 0.0090(15) -0.0036(13)
C14 0.100(4) 0.041(2) 0.046(2) 0.0215(17) 0.024(2) -0.012(2)
C15 0.0336(15) 0.0256(13) 0.0222(13) -0.0010(10) 0.0003(11) -0.0001(12)
C16 0.0465(18) 0.0209(12) 0.0240(12) 0.0000(9) 0.0145(14) -0.0049(13)
C17 0.096(3) 0.0264(14) 0.0283(15) 0.0012(11) 0.0199(19) -0.0041(18)
C18 0.069(3) 0.0250(15) 0.0443(19) 0.0025(13) 0.0299(18) -0.0130(15)
C19 0.0191(13) 0.0263(13) 0.0438(17) -0.0127(12) 0.0060(12) -0.0018(11)
C20 0.0272(16) 0.0385(17) 0.051(2) -0.0174(15) 0.0124(14) -0.0048(13)
C21 0.0207(15) 0.0436(18) 0.062(2) -0.0274(16) 0.0140(14) -0.0051(13)
C22 0.0201(13) 0.0172(11) 0.0195(11) -0.0021(9) -0.0012(9) 0.0005(9)
C23 0.0310(17) 0.0275(13) 0.0279(13) -0.0072(10) -0.0076(11) 0.0076(12)
C24 0.0351(18) 0.0455(18) 0.0362(16) -0.0157(14) -0.0140(14) 0.0092(15)
C25 0.0283(16) 0.0363(16) 0.0422(17) -0.0219(13) -0.0016(12) -0.0063(12)
C26 0.0296(15) 0.0194(12) 0.0366(15) -0.0094(11) 0.0073(12) -0.0035(11)
C27 0.0237(13) 0.0158(11) 0.0249(13) -0.0022(9) 0.0049(10) 0.0003(9)
C28 0.062(3) 0.0382(18) 0.0406(18) -0.0088(14) -0.0274(17) 0.0248(17)
C29 0.042(2) 0.058(2) 0.069(3) -0.047(2) -0.0069(19) -0.0054(17)
C30 0.0381(16) 0.0209(11) 0.0289(13) 0.0013(10) -0.0008(13) 0.0081(12)
C31 0.0343(15) 0.0131(11) 0.0286(13) 0.0031(10) 0.0083(12) -0.0022(11)
C32 0.0411(19) 0.0195(12) 0.0451(17) 0.0032(11) 0.0131(14) -0.0076(12)
C33 0.0420(18) 0.0148(12) 0.0392(16) 0.0046(11) 0.0068(13) 0.0022(11)
C34 0.0260(15) 0.0163(11) 0.0245(12) -0.0050(9) 0.0038(10) -0.0029(9)
C35 0.0319(16) 0.0194(12) 0.0338(15) -0.0087(11) 0.0079(12) 0.0020(11)
C36 0.0322(15) 0.0272(13) 0.0325(15) -0.0123(11) -0.0007(12) -0.0026(12)
C37 0.0163(11) 0.0111(9) 0.0244(12) 0.0009(8) 0.0000(9) 0.0016(8)
C38 0.0203(13) 0.0184(11) 0.0242(12) 0.0013(9) -0.0016(10) 0.0047(9)
C39 0.0264(14) 0.0232(12) 0.0333(14) 0.0038(11) -0.0101(11) 0.0075(10)
C40 0.0199(13) 0.0227(12) 0.0475(16) 0.0021(10) -0.0037(13) 0.0036(12)
C41 0.0201(12) 0.0223(12) 0.0356(15) 0.0031(10) 0.0048(11) 0.0008(10)
C42 0.0214(13) 0.0184(11) 0.0253(12) 0.0040(9) 0.0032(10) 0.0005(9)
C43 0.0305(15) 0.0308(14) 0.0225(13) 0.0011(11) -0.0022(11) 0.0080(11)
C44 0.0209(15) 0.0462(19) 0.065(2) 0.0051(17) -0.0045(14) 0.0098(14)
C45 0.0240(14) 0.0302(13) 0.0255(13) 0.0006(10) 0.0035(11) -0.0033(11)
C46 0.0208(11) 0.0274(12) 0.0320(15) -0.0104(12) 0.0033(12) -0.0033(9)
C47 0.0201(12) 0.0252(12) 0.0523(19) -0.0175(13) 0.0073(13) -0.0016(10)
C52 0.087(5) 0.229(9) 0.054(3) 0.005(5) -0.028(3) -0.023(6)
C53 0.157(7) 0.122(5) 0.067(3) 0.022(3) 0.002(4) 0.100(5)
C54 0.094(4) 0.048(2) 0.093(3) 0.006(2) -0.025(4) 0.001(3)
C55 0.042(3) 0.054(3) 0.113(4) 0.000(2) -0.013(2) 0.004(2)
C56 0.057(3) 0.0363(19) 0.084(3) 0.0165(18) 0.030(2) -0.0001(17)
C57 0.043(2) 0.0302(15) 0.0436(17) 0.0034(13) 0.0066(15) -0.0077(14)
C58 0.0370(19) 0.0325(16) 0.050(2) -0.0034(14) -0.0033(15) -0.0007(14)
C59 0.038(2) 0.077(3) 0.052(2) 0.018(2) 0.0104(18) 0.0016(19)
C60 0.046(2) 0.0436(18) 0.0414(17) 0.0034(14) 0.0017(15) -0.0003(16)
C61 0.045(2) 0.0406(17) 0.0379(18) 0.0007(14) 0.0128(15) -0.0023(15)
C62 0.0329(17) 0.0333(15) 0.0388(17) 0.0007(12) 0.0031(13) -0.0018(12)
C63 0.048(2) 0.0312(15) 0.0353(17) -0.0012(13) 0.0019(14) 0.0011(14)
C64 0.114(5) 0.057(3) 0.123(5) 0.028(3) -0.051(4) -0.032(3)
C65 0.097(4) 0.051(2) 0.061(3) 0.0136(19) 0.000(3) 0.013(2)
C66 0.058(3) 0.088(3) 0.091(4) 0.017(3) 0.002(3) 0.011(2)
C67 0.082(4) 0.059(3) 0.144(6) 0.034(3) -0.031(4) -0.018(3)

loop_
_atom_type_symbol
_atom_type_scat_dispersion_real
_atom_type_scat_dispersion_imag
_atom_type_scat_Cromer_Mann_a1
_atom_type_scat_Cromer_Mann_b1
_atom_type_scat_Cromer_Mann_a2
_atom_type_scat_Cromer_Mann_b2
_atom_type_scat_Cromer_Mann_a3
_atom_type_scat_Cromer_Mann_b3
_atom_type_scat_Cromer_Mann_a4
_atom_type_scat_Cromer_Mann_b4
_atom_type_scat_Cromer_Mann_c
_atom_type_scat_source
C 0.0033 0.0016 2.3100 20.8439 1.0200 10.2075 1.5886 0.5687 0.8650 51.6512 0.2156 'International Tables Vol C 4.2.6.8 and 6.1.1.4'
H 0.0000 0.0000 0.4930 10.5109 0.3229 26.1257 0.1402 3.1424 0.0408 57.7998 0.0030 'International Tables Vol C 4.2.6.8 and 6.1.1.4'
N 0.0061 0.0033 12.2126 0.0057 3.1322 9.8933 2.0125 28.9975 1.1663 0.5826 -11.5290 'International Tables Vol C 4.2.6.8 and 6.1.1.4'
O 0.0106 0.0060 3.0485 13.2771 2.2868 5.7011 1.5463 0.3239 0.8670 32.9089 0.2508 'International Tables Vol C 4.2.6.8 and 6.1.1.4'
Na 0.0362 0.0249 4.7626 3.2850 3.1736 8.8422 1.2674 0.3136 1.1128 129.4240 0.6760 'International Tables Vol C 4.2.6.8 and 6.1.1.4'
P 0.1023 0.0942 6.4345 1.9067 4.1791 27.1570 1.7800 0.5260 1.4908 68.1645 1.1149 'International Tables Vol C 4.2.6.8 and 6.1.1.4'
Co 0.3494 0.9721 12.2841 4.2791 7.3409 0.2784 4.0034 13.5359 2.3488 71.1692 1.0118 'International Tables Vol C 4.2.6.8 and 6.1.1.4'
Zr -2.9673 0.5597 17.8765 1.2762 10.9480 11.9160 5.4173 0.1176 3.6572 87.6627 2.0693 'International Tables Vol C 4.2.6.8 and 6.1.1.4'

loop_
_geom_angle_atom_site_label_1
_geom_angle_atom_site_label_2
_geom_angle_atom_site_label_3
_geom_angle
_geom_angle_publ_flag
Co1 Zr1 P1 45.938(16) yes
Co1 Zr1 P2 45.633(14) yes
P1 Zr1 P2 75.692(19) yes
Co1 Zr1 P3 46.331(14) yes
P1 Zr1 P3 77.353(19) yes
P2 Zr1 P3 77.985(17) yes
Co1 Zr1 O2 151.13(6) yes
P1 Zr1 O2 154.88(7) yes
P2 Zr1 O2 108.43(6) yes
P3 Zr1 O2 127.71(7) yes
Co1 Zr1 O3 150.57(5) yes
P1 Zr1 O3 111.36(6) yes
P2 Zr1 O3 161.39(5) yes
P3 Zr1 O3 119.95(5) yes
O2 Zr1 O3 57.72(8) yes
Co1 Zr1 N1 80.84(6) yes
P1 Zr1 N1 35.55(6) yes
P2 Zr1 N1 107.35(6) yes
P3 Zr1 N1 99.37(6) yes
O2 Zr1 N1 125.18(9) yes
Co1 Zr1 N2 80.27(5) yes
P1 Zr1 N2 98.02(6) yes
P2 Zr1 N2 35.09(5) yes
P3 Zr1 N2 109.13(5) yes
O2 Zr1 N2 76.69(8) yes
Co1 Zr1 N3 82.09(5) yes
P1 Zr1 N3 108.55(5) yes
P2 Zr1 N3 102.82(5) yes
P3 Zr1 N3 36.07(5) yes
O2 Zr1 N3 94.89(9) yes
Co1 Zr1 C47 178.81(6) yes
P1 Zr1 C47 134.43(8) yes
P2 Zr1 C47 135.18(7) yes
P3 Zr1 C47 132.51(6) yes
O2 Zr1 C47 29.16(9) yes
O3 Zr1 N1 76.25(8) yes
O3 Zr1 N2 126.63(7) yes
N1 Zr1 N2 116.42(8) yes
O3 Zr1 N3 91.40(7) yes
N1 Zr1 N3 115.76(8) yes
N2 Zr1 N3 120.72(7) yes
O3 Zr1 C47 28.89(9) yes
N1 Zr1 C47 99.38(10) yes
N2 Zr1 C47 100.64(8) yes
N3 Zr1 C47 96.77(8) yes
Zr1 Co1 P1 74.11(2) yes
Zr1 Co1 P2 74.90(2) yes
P1 Co1 P2 111.16(3) yes
Zr1 Co1 P3 73.148(18) yes
P1 Co1 P3 112.54(3) yes
P2 Co1 P3 114.53(3) yes
Zr1 Co1 C46 178.34(10) yes
P1 Co1 C46 107.49(11) yes
P2 Co1 C46 104.73(10) yes
P3 Co1 C46 105.68(8) yes
Zr1 P1 Co1 59.953(18) yes
Zr1 P1 N1 48.33(7) yes
Co1 P1 N1 107.26(8) yes
Zr1 P1 C1 115.78(10) yes
Co1 P1 C1 115.86(11) yes
N1 P1 C1 104.66(13) yes
Zr1 P1 C4 137.40(10) yes
Co1 P1 C4 116.05(10) yes
N1 P1 C4 108.38(12) yes
C1 P1 C4 103.89(14) yes
Zr1 P2 Co1 59.470(17) yes
Zr1 P2 N2 48.48(7) yes
Co1 P2 N2 107.22(7) yes
Zr1 P2 C16 119.39(12) yes
Co1 P2 C16 115.00(8) yes
N2 P2 C16 107.46(13) yes
Zr1 P2 C19 134.02(10) yes
Co1 P2 C19 115.18(10) yes
N2 P2 C19 107.20(11) yes
C16 P2 C19 104.32(15) yes
Zr1 P3 Co1 60.521(15) yes
Zr1 P3 N3 48.24(6) yes
Co1 P3 N3 108.27(7) yes
Zr1 P3 C31 133.67(9) yes
Co1 P3 C31 115.72(9) yes
N3 P3 C31 107.22(12) yes
Zr1 P3 C34 119.25(8) yes
Co1 P3 C34 114.31(9) yes
N3 P3 C34 106.29(11) yes
C31 P3 C34 104.43(12) yes
O2 Na10 O6 176.7(2) yes
O2 Na10 O40 60.56(16) yes
O6 Na10 O40 117.7(2) yes
O2 Na10 O50 93.3(2) yes
O6 Na10 O50 84.1(2) yes
O40 Na10 O50 96.4(3) yes
O2 Na10 C47 30.04(9) yes
O6 Na10 C47 148.2(2) yes
O40 Na10 C47 30.53(15) yes
O50 Na10 C47 96.1(2) yes
O2 Na10 C52 153.3(2) yes
O6 Na10 C52 28.54(17) yes
O40 Na10 C52 105.6(2) yes
O50 Na10 C52 111.6(3) yes
C47 Na10 C52 132.2(2) yes
O2 Na11 O6 145.35(17) yes
O2 Na11 O41 54.54(11) yes
O6 Na11 O41 98.25(15) yes
O2 Na11 O51 103.35(13) yes
O6 Na11 O51 105.54(16) yes
O41 Na11 O51 107.37(15) yes
O2 Na11 C24 96.72(11) yes
O6 Na11 C24 102.56(13) yes
O41 Na11 C24 149.09(13) yes
O51 Na11 C24 88.83(14) yes
O2 Na11 C47 27.97(8) yes
O6 Na11 C47 120.84(15) yes
O41 Na11 C47 26.96(10) yes
O51 Na11 C47 110.75(13) yes
C24 Na11 C47 122.82(11) yes
O3 Na20 O7 136.3(2) yes
O3 Na20 O8 103.71(14) yes
O7 Na20 O8 94.08(16) yes
O3 Na20 O40 53.05(15) yes
O7 Na20 O40 85.2(2) yes
O8 Na20 O40 98.6(2) yes
O3 Na20 C8 75.53(12) yes
O7 Na20 C8 101.75(14) yes
O8 Na20 C8 157.6(2) yes
O40 Na20 C8 98.48(18) yes
O3 Na20 C9 104.54(15) yes
O7 Na20 C9 81.57(14) yes
O8 Na20 C9 143.02(19) yes
O40 Na20 C9 117.4(2) yes
C8 Na20 C9 29.02(9) yes
O3 Na21 O7 157.06(14) yes
O3 Na21 O8 103.76(11) yes
O7 Na21 O8 98.25(12) yes
O3 Na21 O41 58.69(11) yes
O7 Na21 O41 108.42(17) yes
O8 Na21 O41 107.65(13) yes
O3 Na21 C47 30.18(8) yes
O7 Na21 C47 132.44(16) yes
O8 Na21 C47 112.61(11) yes
O41 Na21 C47 29.13(10) yes
Na10 O2 Zr1 147.55(16) yes
Na10 O2 C47 81.34(18) yes
Zr1 O2 C47 93.40(17) yes
Na11 O2 Zr1 158.13(13) yes
Na11 O2 C47 94.69(17) yes
Zr1 O2 C47 93.40(17) yes
Na20 O3 Zr1 148.47(13) yes
Na20 O3 C47 99.58(19) yes
Zr1 O3 C47 93.53(16) yes
Na21 O3 Zr1 153.29(11) yes
Na21 O3 C47 85.43(17) yes
Zr1 O3 C47 93.53(16) yes
Na10 O6 C52 101.1(4) yes
Na10 O6 C55 141.4(3) yes
C52 O6 C55 111.2(5) yes
Na11 O6 C52 116.6(4) yes
Na11 O6 C55 130.5(3) yes
C52 O6 C55 111.2(5) yes
Na20 O7 C56 116.6(3) yes
Na20 O7 C59 132.6(2) yes
C56 O7 C59 109.2(3) yes
Na21 O7 C56 123.1(2) yes
Na21 O7 C59 127.8(2) yes
C56 O7 C59 109.2(3) yes
Na20 O8 C60 124.2(2) yes
Na20 O8 C63 123.7(2) yes
C60 O8 C63 109.7(3) yes
Na21 O8 C60 137.0(2) yes
Na21 O8 C63 112.93(19) yes
C60 O8 C63 109.7(3) yes
C64 O9 C67 107.3(4) yes
Na10 O40 Na20 155.7(3) yes
Na10 O40 C47 83.9(3) yes
Na20 O40 C47 97.7(4) yes
Na11 O41 Na21 152.20(18) yes
Na11 O41 C47 93.5(2) yes
Na21 O41 C47 82.7(2) yes
Na10 O50 C480 115.3(6) yes
Na10 O50 C510 130.2(7) yes
C480 O50 C510 112.7(9) yes
Na11 O51 C481 108.3(3) yes
Na11 O51 C511 124.7(3) yes
C481 O51 C511 104.1(4) yes
P1 N1 Zr1 96.12(9) yes
P1 N1 C7 133.35(19) yes
Zr1 N1 C7 130.29(18) yes
Zr1 N2 P2 96.43(9) yes
Zr1 N2 C22 129.85(16) yes
P2 N2 C22 132.81(17) yes
P3 N3 Zr1 95.69(9) yes
P3 N3 C37 134.13(15) yes
Zr1 N3 C37 129.97(14) yes
P1 C1 C2 119.4(2) yes
P1 C1 C3 111.8(2) yes
C2 C1 C3 110.3(3) yes
P1 C1 H11 100.0 no
C2 C1 H11 105.6 no
C3 C1 H11 108.6 no
C1 C2 H21 109.1 no
C1 C2 H22 111.7 no
H21 C2 H22 108.8 no
C1 C2 H23 110.3 no
H21 C2 H23 108.0 no
H22 C2 H23 108.9 no
C1 C3 H31 112.3 no
C1 C3 H32 107.1 no
H31 C3 H32 107.6 no
C1 C3 H33 111.8 no
H31 C3 H33 108.3 no
H32 C3 H33 109.6 no
P1 C4 C5 113.3(2) yes
P1 C4 C6 117.7(2) yes
C5 C4 C6 108.6(2) yes
P1 C4 H41 102.0 no
C5 C4 H41 108.0 no
C6 C4 H41 106.4 no
C4 C5 H51 108.5 no
C4 C5 H52 112.7 no
H51 C5 H52 109.0 no
C4 C5 H53 110.7 no
H51 C5 H53 108.7 no
H52 C5 H53 107.2 no
C4 C6 H61 108.7 no
C4 C6 H62 112.7 no
H61 C6 H62 108.5 no
C4 C6 H63 112.0 no
H61 C6 H63 106.3 no
H62 C6 H63 108.4 no
N1 C7 C8 119.6(2) yes
N1 C7 C12 123.2(2) yes
C8 C7 C12 117.0(2) yes
C7 C8 Na20 86.0(2) yes
C7 C8 C9 120.3(3) yes
Na20 C8 C9 74.1(2) yes
C7 C8 C13 120.7(2) yes
Na20 C8 C13 109.3(2) yes
C9 C8 C13 119.0(2) yes
C8 C9 Na20 76.9(2) yes
C8 C9 C10 122.7(3) yes
Na20 C9 C10 82.8(2) yes
C8 C9 H91 118.9 no
Na20 C9 H91 116.3 no
C10 C9 H91 118.2 no
C9 C10 C11 116.7(3) yes
C9 C10 C14 122.1(3) yes
C11 C10 C14 121.2(3) yes
C10 C11 C12 122.7(3) yes
C10 C11 H111 118.8 no
C12 C11 H111 118.5 no
C7 C12 C11 120.2(2) yes
C7 C12 C15 122.7(2) yes
C11 C12 C15 117.1(2) yes
C8 C13 H131 110.7 no
C8 C13 H132 110.7 no
H131 C13 H132 108.8 no
C8 C13 H133 109.3 no
H131 C13 H133 109.6 no
H132 C13 H133 107.6 no
C10 C14 H141 114.3 no
C10 C14 H142 106.3 no
H141 C14 H142 110.5 no
C10 C14 H143 110.5 no
H141 C14 H143 108.1 no
H142 C14 H143 106.9 no
C12 C15 H151 110.6 no
C12 C15 H152 110.0 no
H151 C15 H152 110.2 no
C12 C15 H153 109.5 no
H151 C15 H153 107.5 no
H152 C15 H153 109.0 no
P2 C16 C17 118.34(19) yes
P2 C16 C18 112.5(2) yes
C17 C16 C18 108.4(3) yes
P2 C16 H161 103.8 no
C17 C16 H161 106.4 no
C18 C16 H161 106.5 no
C16 C17 H171 112.9 no
C16 C17 H172 108.8 no
H171 C17 H172 106.5 no
C16 C17 H173 110.3 no
H171 C17 H173 110.8 no
H172 C17 H173 107.3 no
C16 C18 H181 110.3 no
C16 C18 H182 111.1 no
H181 C18 H182 107.0 no
C16 C18 H183 113.1 no
H181 C18 H183 107.1 no
H182 C18 H183 108.0 no
P2 C19 C20 119.1(2) yes
P2 C19 C21 113.87(19) yes
C20 C19 C21 107.8(2) yes
P2 C19 H191 103.1 no
C20 C19 H191 106.2 no
C21 C19 H191 105.5 no
C19 C20 H201 109.2 no
C19 C20 H202 110.7 no
H201 C20 H202 109.6 no
C19 C20 H203 109.3 no
H201 C20 H203 109.9 no
H202 C20 H203 108.3 no
C19 C21 H211 110.0 no
C19 C21 H212 109.9 no
H211 C21 H212 108.4 no
C19 C21 H213 108.4 no
H211 C21 H213 110.2 no
H212 C21 H213 109.9 no
N2 C22 C23 121.0(2) yes
N2 C22 C27 121.2(2) yes
C23 C22 C27 117.5(2) yes
C22 C23 C24 120.3(3) yes
C22 C23 C28 121.7(2) yes
C24 C23 C28 117.9(3) yes
C23 C24 Na11 80.4(2) yes
C23 C24 C25 122.6(3) yes
Na11 C24 C25 95.5(2) yes
C23 C24 H241 117.6 no
Na11 C24 H241 103.7 no
C25 C24 H241 119.0 no
C24 C25 C26 116.6(3) yes
C24 C25 C29 120.8(3) yes
C26 C25 C29 122.5(3) yes
C25 C26 C27 123.2(3) yes
C25 C26 H261 118.7 no
C27 C26 H261 118.0 no
C22 C27 C26 119.7(3) yes
C22 C27 C30 122.8(2) yes
C26 C27 C30 117.5(2) yes
C23 C28 H281 109.8 no
C23 C28 H282 108.3 no
H281 C28 H282 108.2 no
C23 C28 H283 109.6 no
H281 C28 H283 109.3 no
H282 C28 H283 111.6 no
C25 C29 H291 111.0 no
C25 C29 H292 110.2 no
H291 C29 H292 109.4 no
C25 C29 H293 110.5 no
H291 C29 H293 107.6 no
H292 C29 H293 108.1 no
C27 C30 H301 109.1 no
C27 C30 H302 112.5 no
H301 C30 H302 108.8 no
C27 C30 H303 110.6 no
H301 C30 H303 108.7 no
H302 C30 H303 107.1 no
P3 C31 C32 112.8(2) yes
P3 C31 C33 118.3(2) yes
C32 C31 C33 108.3(2) yes
P3 C31 H311 106.0 no
C32 C31 H311 104.6 no
C33 C31 H311 105.7 no
C31 C32 H321 112.0 no
C31 C32 H322 109.4 no
H321 C32 H322 109.1 no
C31 C32 H323 111.0 no
H321 C32 H323 108.4 no
H322 C32 H323 106.7 no
C31 C33 H331 110.0 no
C31 C33 H332 112.5 no
H331 C33 H332 108.8 no
C31 C33 H333 110.4 no
H331 C33 H333 107.1 no
H332 C33 H333 107.9 no
P3 C34 C35 118.5(2) yes
P3 C34 C36 112.36(18) yes
C35 C34 C36 109.8(2) yes
P3 C34 H341 104.4 no
C35 C34 H341 107.3 no
C36 C34 H341 102.9 no
C34 C35 H351 108.9 no
C34 C35 H352 111.0 no
H351 C35 H352 109.2 no
C34 C35 H353 111.5 no
H351 C35 H353 108.7 no
H352 C35 H353 107.4 no
C34 C36 H361 110.8 no
C34 C36 H362 111.5 no
H361 C36 H362 107.7 no
C34 C36 H363 109.8 no
H361 C36 H363 107.6 no
H362 C36 H363 109.2 no
N3 C37 C38 120.7(2) yes
N3 C37 C42 121.1(2) yes
C38 C37 C42 118.0(2) yes
C37 C38 C39 119.4(2) yes
C37 C38 C43 123.5(2) yes
C39 C38 C43 117.1(2) yes
C38 C39 C40 123.0(3) yes
C38 C39 H391 119.0 no
C40 C39 H391 118.0 no
C39 C40 C41 116.9(3) yes
C39 C40 C44 121.8(3) yes
C41 C40 C44 121.3(3) yes
C40 C41 C42 123.2(3) yes
C40 C41 H411 117.8 no
C42 C41 H411 119.0 no
C37 C42 C41 119.5(2) yes
C37 C42 C45 122.2(2) yes
C41 C42 C45 118.3(2) yes
C38 C43 H431 110.0 no
C38 C43 H432 112.1 no
H431 C43 H432 108.3 no
C38 C43 H433 109.8 no
H431 C43 H433 108.3 no
H432 C43 H433 108.3 no
C40 C44 H441 111.0 no
C40 C44 H442 108.1 no
H441 C44 H442 107.7 no
C40 C44 H443 110.7 no
H441 C44 H443 109.7 no
H442 C44 H443 109.6 no
C42 C45 H451 109.7 no
C42 C45 H452 114.6 no
H451 C45 H452 107.4 no
C42 C45 H453 108.3 no
H451 C45 H453 107.9 no
H452 C45 H453 108.8 no
O1 C46 Co1 178.2(3) yes
O40 C47 O2 134.1(4) yes
O40 C47 O3 109.5(4) yes
O2 C47 O3 114.1(2) yes
O40 C47 Zr1 154.0(3) yes
O2 C47 Zr1 57.44(14) yes
O3 C47 Zr1 57.58(13) yes
O40 C47 Na10 65.5(3) yes
O2 C47 Na10 68.62(17) yes
O3 C47 Na10 160.0(2) yes
Zr1 C47 Na10 117.90(13) yes
O2 C47 O3 114.1(2) yes
O2 C47 Zr1 57.44(14) yes
O3 C47 Zr1 57.58(13) yes
O2 C47 Na21 165.3(2) yes
O3 C47 Na21 64.39(17) yes
Zr1 C47 Na21 116.61(14) yes
O2 C47 O41 115.7(3) yes
O3 C47 O41 130.2(3) yes
Zr1 C47 O41 170.3(2) yes
Na21 C47 O41 68.2(2) yes
O2 C47 Na11 57.34(15) yes
O3 C47 Na11 168.0(2) yes
Zr1 C47 Na11 112.02(11) yes
Na21 C47 Na11 121.37(12) yes
O41 C47 Na11 59.5(2) yes
O6 C52 Na10 50.4(4) yes
O6 C52 C53 105.9(5) yes
Na10 C52 C53 154.7(6) yes
O6 C52 H521 118.7 no
Na10 C52 H521 88.8 no
C53 C52 H521 98.1 no
O6 C52 H522 113.4 no
Na10 C52 H522 97.8 no
C53 C52 H522 100.8 no
H521 C52 H522 116.1 no
C52 C53 C54 102.2(5) yes
C52 C53 H531 110.5 no
C54 C53 H531 109.6 no
C52 C53 H532 111.9 no
C54 C53 H532 111.0 no
H531 C53 H532 111.3 no
C53 C54 C55 99.1(6) yes
C53 C54 H541 113.4 no
C55 C54 H541 113.8 no
C53 C54 H542 111.9 no
C55 C54 H542 109.5 no
H541 C54 H542 108.9 no
C54 C55 O6 108.0(5) yes
C54 C55 H551 113.3 no
O6 C55 H551 107.5 no
C54 C55 H552 106.7 no
O6 C55 H552 110.7 no
H551 C55 H552 110.6 no
O7 C56 C57 106.9(3) yes
O7 C56 H561 109.7 no
C57 C56 H561 111.4 no
O7 C56 H562 108.7 no
C57 C56 H562 111.1 no
H561 C56 H562 109.1 no
C56 C57 C58 102.8(3) yes
C56 C57 H571 112.0 no
C58 C57 H571 110.3 no
C56 C57 H572 109.7 no
C58 C57 H572 114.2 no
H571 C57 H572 107.8 no
C57 C58 C59 101.2(3) yes
C57 C58 H581 110.4 no
C59 C58 H581 111.8 no
C57 C58 H582 111.1 no
C59 C58 H582 110.4 no
H581 C58 H582 111.5 no
C58 C59 O7 104.9(3) yes
C58 C59 H591 112.1 no
O7 C59 H591 108.9 no
C58 C59 H592 110.7 no
O7 C59 H592 107.6 no
H591 C59 H592 112.2 no
O8 C60 C61 106.2(3) yes
O8 C60 H601 110.1 no
C61 C60 H601 109.0 no
O8 C60 H602 109.8 no
C61 C60 H602 111.1 no
H601 C60 H602 110.6 no
C60 C61 C62 101.8(3) yes
C60 C61 H611 108.2 no
C62 C61 H611 110.0 no
C60 C61 H612 112.9 no
C62 C61 H612 113.4 no
H611 C61 H612 110.2 no
C61 C62 C63 101.7(3) yes
C61 C62 H621 109.0 no
C63 C62 H621 112.3 no
C61 C62 H622 113.8 no
C63 C62 H622 111.1 no
H621 C62 H622 108.8 no
C62 C63 O8 105.4(3) yes
C62 C63 H631 112.6 no
O8 C63 H631 110.8 no
C62 C63 H632 109.7 no
O8 C63 H632 105.7 no
H631 C63 H632 112.2 no
O9 C64 C65 106.5(4) yes
O9 C64 H641 110.3 no
C65 C64 H641 109.9 no
O9 C64 H642 109.8 no
C65 C64 H642 111.8 no
H641 C64 H642 108.6 no
C64 C65 C66 104.2(4) yes
C64 C65 H651 113.2 no
C66 C65 H651 112.7 no
C64 C65 H652 106.5 no
C66 C65 H652 106.9 no
H651 C65 H652 112.8 no
C65 C66 C67 104.8(4) yes
C65 C66 H661 112.5 no
C67 C66 H661 111.5 no
C65 C66 H662 110.1 no
C67 C66 H662 108.1 no
H661 C66 H662 109.7 no
C66 C67 O9 108.2(4) yes
C66 C67 H671 109.9 no
O9 C67 H671 109.0 no
C66 C67 H672 109.4 no
O9 C67 H672 110.6 no
H671 C67 H672 109.7 no
O50 C480 C490 101.7(9) yes
O50 C480 H4801 110.1 no
C490 C480 H4801 111.5 no
O50 C480 H4802 111.5 no
C490 C480 H4802 111.8 no
H4801 C480 H4802 110.1 no
O51 C481 C491 105.2(4) yes
O51 C481 H4811 111.5 no
C491 C481 H4811 110.0 no
O51 C481 H4812 108.4 no
C491 C481 H4812 110.3 no
H4811 C481 H4812 111.2 no
C480 C490 C500 105.8(10) yes
C480 C490 H4901 109.3 no
C500 C490 H4901 111.4 no
C480 C490 H4902 110.6 no
C500 C490 H4902 110.4 no
H4901 C490 H4902 109.3 no
C481 C491 C501 103.4(4) yes
C481 C491 H4911 111.6 no
C501 C491 H4911 112.9 no
C481 C491 H4912 109.2 no
C501 C491 H4912 110.0 no
H4911 C491 H4912 109.6 no
C490 C500 C510 101.8(12) yes
C490 C500 H5001 112.0 no
C510 C500 H5001 112.0 no
C490 C500 H5002 111.6 no
C510 C500 H5002 110.3 no
H5001 C500 H5002 109.1 no
C491 C501 C511 104.4(5) yes
C491 C501 H5011 111.5 no
C511 C501 H5011 110.4 no
C491 C501 H5012 111.9 no
C511 C501 H5012 109.3 no
H5011 C501 H5012 109.3 no
C500 C510 O50 103.0(10) yes
C500 C510 H5101 111.7 no
O50 C510 H5101 111.2 no
C500 C510 H5102 110.3 no
O50 C510 H5102 111.2 no
H5101 C510 H5102 109.3 no
C501 C511 O51 105.6(4) yes
C501 C511 H5111 109.0 no
O51 C511 H5111 109.9 no
C501 C511 H5112 111.8 no
O51 C511 H5112 110.2 no
H5111 C511 H5112 110.2 no

loop_
_geom_bond_atom_site_label_1
_geom_bond_atom_site_label_2
_geom_bond_distance
_geom_bond_publ_flag
Zr1 Co1 2.6111(4) yes
Zr1 P1 2.9012(8) yes
Zr1 P2 2.9266(7) yes
Zr1 P3 2.8706(6) yes
Zr1 O2 2.254(2) yes
Zr1 O3 2.257(2) yes
Zr1 N1 2.180(2) yes
Zr1 N2 2.205(2) yes
Zr1 N3 2.1520(18) yes
Zr1 C47 2.669(3) yes
Co1 P1 2.1676(7) yes
Co1 P2 2.1670(7) yes
Co1 P3 2.1696(6) yes
Co1 C46 1.736(2) yes
P1 N1 1.696(2) yes
P1 C1 1.888(3) yes
P1 C4 1.878(3) yes
P2 N2 1.693(2) yes
P2 C16 1.878(3) yes
P2 C19 1.879(3) yes
P3 N3 1.698(2) yes
P3 C31 1.887(3) yes
P3 C34 1.889(3) yes
Na10 O2 2.423(4) yes
Na10 O6 2.119(4) yes
Na10 O40 2.355(7) yes
Na10 O50 2.314(8) yes
Na10 C47 2.573(4) yes
Na10 C52 2.700(11) yes
Na11 O2 2.339(3) yes
Na11 O6 2.417(4) yes
Na11 O41 2.391(4) yes
Na11 O51 2.327(4) yes
Na11 C24 2.703(4) yes
Na11 C47 2.769(4) yes
Na20 O3 2.371(4) yes
Na20 O7 2.420(4) yes
Na20 O8 2.248(4) yes
Na20 O40 2.395(7) yes
Na20 C8 2.786(5) yes
Na20 C9 2.752(5) yes
Na21 O3 2.318(3) yes
Na21 O7 2.219(3) yes
Na21 O8 2.300(3) yes
Na21 O41 2.399(4) yes
Na21 C47 2.562(4) yes
O1 C46 1.179(3) yes
O2 C47 1.303(4) yes
O2 C47 1.303(4) yes
O3 C47 1.292(4) yes
O3 C47 1.292(4) yes
O6 C52 1.314(9) yes
O6 C55 1.430(6) yes
O6 C52 1.314(9) yes
O6 C55 1.430(6) yes
O7 C56 1.429(5) yes
O7 C59 1.431(5) yes
O7 C56 1.429(5) yes
O7 C59 1.431(5) yes
O8 C60 1.425(4) yes
O8 C63 1.439(4) yes
O8 C60 1.425(4) yes
O8 C63 1.439(4) yes
O9 C64 1.405(5) yes
O9 C67 1.428(7) yes
O40 C47 1.314(6) yes
O41 C47 1.258(4) yes
O50 C480 1.460(13) yes
O50 C510 1.442(14) yes
O51 C481 1.445(6) yes
O51 C511 1.418(7) yes
N1 C7 1.414(3) yes
N2 C22 1.430(3) yes
N3 C37 1.435(3) yes
C1 C2 1.549(5) yes
C1 C3 1.517(5) yes
C1 H11 0.993 no
C2 H21 0.944 no
C2 H22 0.968 no
C2 H23 0.950 no
C3 H31 0.958 no
C3 H32 0.951 no
C3 H33 0.964 no
C4 C5 1.534(4) yes
C4 C6 1.534(4) yes
C4 H41 0.959 no
C5 H51 0.962 no
C5 H52 0.959 no
C5 H53 0.928 no
C6 H61 0.965 no
C6 H62 0.974 no
C6 H63 0.968 no
C7 C8 1.422(3) yes
C7 C12 1.410(4) yes
C8 C9 1.388(4) yes
C8 C13 1.496(4) yes
C9 C10 1.387(5) yes
C9 H91 0.978 no
C10 C11 1.388(4) yes
C10 C14 1.512(4) yes
C11 C12 1.396(4) yes
C11 H111 0.937 no
C12 C15 1.502(4) yes
C13 H131 0.952 no
C13 H132 0.923 no
C13 H133 0.955 no
C14 H141 0.941 no
C14 H142 0.956 no
C14 H143 0.962 no
C15 H151 0.966 no
C15 H152 0.950 no
C15 H153 0.963 no
C16 C17 1.537(4) yes
C16 C18 1.534(4) yes
C16 H161 0.988 no
C17 H171 0.967 no
C17 H172 0.962 no
C17 H173 0.958 no
C18 H181 0.959 no
C18 H182 0.944 no
C18 H183 0.938 no
C19 C20 1.543(4) yes
C19 C21 1.538(4) yes
C19 H191 0.971 no
C20 H201 0.943 no
C20 H202 0.970 no
C20 H203 0.971 no
C21 H211 0.935 no
C21 H212 0.954 no
C21 H213 0.973 no
C22 C23 1.415(4) yes
C22 C27 1.411(3) yes
C23 C24 1.396(4) yes
C23 C28 1.499(4) yes
C24 C25 1.389(5) yes
C24 H241 0.940 no
C25 C26 1.380(5) yes
C25 C29 1.521(4) yes
C26 C27 1.404(4) yes
C26 H261 0.944 no
C27 C30 1.499(4) yes
C28 H281 0.959 no
C28 H282 0.975 no
C28 H283 0.966 no
C29 H291 0.962 no
C29 H292 0.958 no
C29 H293 0.943 no
C30 H301 0.965 no
C30 H302 0.956 no
C30 H303 0.950 no
C31 C32 1.535(4) yes
C31 C33 1.537(4) yes
C31 H311 0.994 no
C32 H321 0.969 no
C32 H322 0.978 no
C32 H323 0.961 no
C33 H331 0.946 no
C33 H332 0.962 no
C33 H333 0.977 no
C34 C35 1.541(4) yes
C34 C36 1.525(4) yes
C34 H341 0.955 no
C35 H351 0.964 no
C35 H352 0.973 no
C35 H353 0.957 no
C36 H361 0.951 no
C36 H362 0.981 no
C36 H363 0.969 no
C37 C38 1.413(3) yes
C37 C42 1.407(3) yes
C38 C39 1.404(4) yes
C38 C43 1.502(4) yes
C39 C40 1.378(4) yes
C39 H391 0.924 no
C40 C41 1.373(4) yes
C40 C44 1.505(5) yes
C41 C42 1.403(4) yes
C41 H411 0.933 no
C42 C45 1.503(4) yes
C43 H431 0.985 no
C43 H432 0.972 no
C43 H433 0.974 no
C44 H441 0.945 no
C44 H442 0.945 no
C44 H443 0.959 no
C45 H451 0.924 no
C45 H452 0.960 no
C45 H453 0.963 no
C52 C53 1.556(11) yes
C52 H521 0.942 no
C52 H522 0.963 no
C53 C54 1.514(10) yes
C53 H531 0.955 no
C53 H532 0.949 no
C54 C55 1.485(7) yes
C54 H541 0.967 no
C54 H542 0.984 no
C55 H551 0.983 no
C55 H552 0.992 no
C56 C57 1.511(4) yes
C56 H561 0.972 no
C56 H562 0.971 no
C57 C58 1.541(5) yes
C57 H571 0.972 no
C57 H572 0.969 no
C58 C59 1.490(5) yes
C58 H581 0.981 no
C58 H582 0.963 no
C59 H591 0.980 no
C59 H592 0.954 no
C60 C61 1.495(5) yes
C60 H601 0.980 no
C60 H602 0.981 no
C61 C62 1.522(5) yes
C61 H611 0.992 no
C61 H612 0.984 no
C62 C63 1.505(5) yes
C62 H621 0.983 no
C62 H622 0.995 no
C63 H631 0.982 no
C63 H632 0.967 no
C64 C65 1.446(8) yes
C64 H641 0.961 no
C64 H642 0.953 no
C65 C66 1.496(7) yes
C65 H651 0.972 no
C65 H652 0.979 no
C66 C67 1.450(7) yes
C66 H661 0.975 no
C66 H662 0.984 no
C67 H671 0.973 no
C67 H672 0.970 no
C480 C490 1.519(17) yes
C480 H4801 0.978 no
C480 H4802 0.968 no
C481 C491 1.513(8) yes
C481 H4811 0.977 no
C481 H4812 0.974 no
C490 C500 1.468(18) yes
C490 H4901 0.970 no
C490 H4902 0.967 no
C491 C501 1.535(8) yes
C491 H4911 0.971 no
C491 H4912 0.984 no
C500 C510 1.56(2) yes
C500 H5001 0.970 no
C500 H5002 0.970 no
C501 C511 1.501(8) yes
C501 H5011 0.980 no
C501 H5012 0.972 no
C510 H5101 0.966 no
C510 H5102 0.964 no
C511 H5111 0.978 no
C511 H5112 0.967 no

loop_
_oxford_twin_element_scale_factors
0.500
0.500
